data_7155982
loop_
_publ_author_name
'Alhifthi, Amani'
'Harris, Benjamin L.'
'Goerigk, Lars'
'White, Jonathan'
'Williams, Spencer J.'

_publ_section_title
;
 Structure-reactivity correlations of the abnormal Beckmann reaction of
 dihydrolevoglucosenone oxime
;
_journal_name_full 'Organic &amp; Biomolecular Chemistry'
_journal_paper_doi 10.1039/C7OB02499A
_journal_year 2017
_chemical_absolute_configuration rmad
_chemical_formula_sum 'C12 H13 N O3'
_chemical_formula_weight 219.23
_space_group_crystal_system orthorhombic
_space_group_IT_number 19
_space_group_name_Hall 'P 2ac 2ab'
_space_group_name_H-M_alt 'P 21 21 21'
_symmetry_space_group_name_Hall 'P 2ac 2ab'
_symmetry_space_group_name_H-M 'P 21 21 21'
_atom_sites_solution_hydrogens geom
_audit_creation_method SHELXL-2016/6
_audit_update_record
;
2017-10-06 deposited with the CCDC.
2017-11-14 downloaded from the CCDC.
;
_cell_angle_alpha 90
_cell_angle_beta 90
_cell_angle_gamma 90
_cell_formula_units_Z 4
_cell_length_a 5.94890(10)
_cell_length_b 8.10590(10)
_cell_length_c 22.3033(4)
_cell_measurement_reflns_used 5653
_cell_measurement_temperature 130.0(1)
_cell_measurement_theta_max 76.8700
_cell_measurement_theta_min 3.9480
_cell_volume 1075.49(3)
_computing_cell_refinement 'CrysAlisPro 1.171.38.43 (Rigaku OD, 2015)'
_computing_data_collection 'CrysAlisPro 1.171.38.43 (Rigaku OD, 2015)'
_computing_data_reduction 'CrysAlisPro 1.171.38.43 (Rigaku OD, 2015)'
_computing_structure_refinement 'SHELXL-2016/6 (Sheldrick, 2016)'
_diffrn_ambient_environment N~2~
_diffrn_ambient_temperature 130.0(1)
_diffrn_detector 'CCD plate'
_diffrn_detector_area_resol_mean 10.2273
_diffrn_detector_type Atlas
_diffrn_measured_fraction_theta_full 1.000
_diffrn_measured_fraction_theta_max 0.996
_diffrn_measurement_device 'four-circle diffractometer'
_diffrn_measurement_device_type 'SuperNova, Dual, Cu at zero, Atlas'
_diffrn_measurement_method '\w scans'
_diffrn_radiation_monochromator mirror
_diffrn_radiation_probe x-ray
_diffrn_radiation_type 'Cu K\a'
_diffrn_radiation_wavelength 1.54184
_diffrn_reflns_av_R_equivalents 0.0166
_diffrn_reflns_av_unetI/netI 0.0135
_diffrn_reflns_Laue_measured_fraction_full 1.000
_diffrn_reflns_Laue_measured_fraction_max 0.996
_diffrn_reflns_limit_h_max 7
_diffrn_reflns_limit_h_min -7
_diffrn_reflns_limit_k_max 6
_diffrn_reflns_limit_k_min -10
_diffrn_reflns_limit_l_max 27
_diffrn_reflns_limit_l_min -27
_diffrn_reflns_number 8000
_diffrn_reflns_point_group_measured_fraction_full 1.000
_diffrn_reflns_point_group_measured_fraction_max 0.991
_diffrn_reflns_theta_full 67.684
_diffrn_reflns_theta_max 76.758
_diffrn_reflns_theta_min 3.964
_diffrn_source 'micro-focus sealed X-ray tube'
_diffrn_source_type 'SuperNova (Cu) X-ray Source'
_exptl_absorpt_coefficient_mu 0.808
_exptl_absorpt_correction_T_max 1.00000
_exptl_absorpt_correction_T_min 0.85896
_exptl_absorpt_correction_type multi-scan
_exptl_absorpt_process_details
;
CrysAlisPro 1.171.38.43 (Rigaku Oxford Diffraction, 2015)
Empirical absorption correction using spherical harmonics,
 implemented in SCALE3 ABSPACK scaling algorithm.
;
_exptl_crystal_colour 'pale yellow'
_exptl_crystal_density_diffrn 1.354
_exptl_crystal_description block
_exptl_crystal_F_000 464
_exptl_crystal_size_max 0.377
_exptl_crystal_size_mid 0.292
_exptl_crystal_size_min 0.133
_refine_diff_density_max 0.172
_refine_diff_density_min -0.231
_refine_diff_density_rms 0.047
_refine_ls_abs_structure_details
;
 Flack x determined using 897 quotients [(I+)-(I-)]/[(I+)+(I-)]
 (Parsons, Flack and Wagner, Acta Cryst. B69 (2013) 249-259).
;
_refine_ls_abs_structure_Flack 0.02(4)
_refine_ls_extinction_method none
_refine_ls_goodness_of_fit_ref 1.050
_refine_ls_hydrogen_treatment constr
_refine_ls_matrix_type full
_refine_ls_number_parameters 145
_refine_ls_number_reflns 2254
_refine_ls_number_restraints 0
_refine_ls_restrained_S_all 1.050
_refine_ls_R_factor_all 0.0287
_refine_ls_R_factor_gt 0.0285
_refine_ls_shift/su_max 0.001
_refine_ls_shift/su_mean 0.000
_refine_ls_structure_factor_coef Fsqd
_refine_ls_weighting_details 'w=1/[\s^2^(Fo^2^)+(0.0414P)^2^+0.2029P] where P=(Fo^2^+2Fc^2^)/3'
_refine_ls_weighting_scheme calc
_refine_ls_wR_factor_gt 0.0715
_refine_ls_wR_factor_ref 0.0716
_reflns_Friedel_coverage 0.673
_reflns_Friedel_fraction_full 1.000
_reflns_Friedel_fraction_max 0.984
_reflns_number_gt 2239
_reflns_number_total 2254
_reflns_threshold_expression 'I > 2\s(I)'
_cod_data_source_file c7ob02499a2.cif
_cod_data_source_block cmpd3
_cod_database_code 7155982
_shelx_shelxl_version_number 2016/6
_shelx_space_group_comment
;
The symmetry employed for this shelxl refinement is uniquely defined
by the following loop, which should always be used as a source of
symmetry information in preference to the above space-group names.
They are only intended as comments.
;
_oxdiff_exptl_absorpt_empirical_full_min 0.677
_oxdiff_exptl_absorpt_empirical_full_max 1.247
_oxdiff_exptl_absorpt_empirical_details
;
Empirical correction (ABSPACK) includes:
- Absorption correction using spherical harmonics
- Frame scaling
;

loop_
_space_group_symop_operation_xyz
'x, y, z'
'-x+1/2, -y, z+1/2'
'-x, y+1/2, -z+1/2'
'x+1/2, -y+1/2, -z'

loop_
_atom_site_label
_atom_site_type_symbol
_atom_site_fract_x
_atom_site_fract_y
_atom_site_fract_z
_atom_site_U_iso_or_equiv
_atom_site_adp_type
_atom_site_occupancy
_atom_site_site_symmetry_order
_atom_site_calc_flag
_atom_site_refinement_flags_posn
_atom_site_refinement_flags_adp
C1 C 0.1688(2) 0.45728(18) 0.66664(7) 0.0212(3) Uani 1 1 d . .
H1 H 0.061944 0.540562 0.649831 0.025 Uiso 1 1 calc R U
C2 C 0.4077(2) 0.50019(18) 0.65076(7) 0.0209(3) Uani 1 1 d . .
C3 C 0.5836(3) 0.3747(2) 0.66617(9) 0.0302(4) Uani 1 1 d . .
H3A H 0.648108 0.401400 0.705926 0.036 Uiso 1 1 calc R U
H3B H 0.706419 0.380696 0.636284 0.036 Uiso 1 1 calc R U
C4 C 0.4893(3) 0.1978(2) 0.66750(8) 0.0298(4) Uani 1 1 d . .
H4A H 0.504996 0.147711 0.627231 0.036 Uiso 1 1 calc R U
H4B H 0.577905 0.130671 0.696064 0.036 Uiso 1 1 calc R U
C5 C 0.2434(3) 0.19497(19) 0.68593(7) 0.0266(3) Uani 1 1 d . .
H5 H 0.183393 0.079750 0.685457 0.032 Uiso 1 1 calc R U
C6 C 0.1949(4) 0.2784(2) 0.74600(8) 0.0345(4) Uani 1 1 d . .
H6A H 0.063501 0.227308 0.765931 0.041 Uiso 1 1 calc R U
H6B H 0.326434 0.270961 0.773045 0.041 Uiso 1 1 calc R U
C7 C 0.6866(3) 0.81298(18) 0.57861(6) 0.0207(3) Uani 1 1 d . .
C8 C 0.8921(3) 0.89231(19) 0.58348(7) 0.0240(3) Uani 1 1 d . .
H8 H 1.001285 0.855387 0.611512 0.029 Uiso 1 1 calc R U
C9 C 0.9357(3) 1.0268(2) 0.54663(8) 0.0272(3) Uani 1 1 d . .
H9 H 1.075575 1.082797 0.549585 0.033 Uiso 1 1 calc R U
C10 C 0.7762(3) 1.0799(2) 0.50557(7) 0.0273(3) Uani 1 1 d . .
H10 H 0.806822 1.171826 0.480462 0.033 Uiso 1 1 calc R U
C11 C 0.5720(3) 0.99843(19) 0.50125(7) 0.0258(3) Uani 1 1 d . .
H11 H 0.463169 1.034990 0.473065 0.031 Uiso 1 1 calc R U
C12 C 0.5248(3) 0.86344(19) 0.53784(7) 0.0224(3) Uani 1 1 d . .
H12 H 0.384969 0.807359 0.534900 0.027 Uiso 1 1 calc R U
N1 N 0.4312(2) 0.64178(17) 0.62658(6) 0.0219(3) Uani 1 1 d . .
O5 O 0.11922(19) 0.29888(13) 0.64504(5) 0.0249(2) Uani 1 1 d . .
O6 O 0.1486(2) 0.44787(14) 0.73021(5) 0.0282(3) Uani 1 1 d . .
O1 O 0.66264(18) 0.67402(14) 0.61465(5) 0.0239(2) Uani 1 1 d . .

loop_
_atom_site_aniso_label
_atom_site_aniso_U_11
_atom_site_aniso_U_22
_atom_site_aniso_U_33
_atom_site_aniso_U_23
_atom_site_aniso_U_13
_atom_site_aniso_U_12
C1 0.0212(7) 0.0200(7) 0.0223(7) 0.0006(5) 0.0003(6) 0.0006(6)
C2 0.0206(7) 0.0213(6) 0.0208(6) -0.0008(5) -0.0006(5) -0.0021(6)
C3 0.0187(7) 0.0267(8) 0.0453(10) 0.0060(7) -0.0038(7) -0.0002(6)
C4 0.0284(8) 0.0223(7) 0.0389(9) 0.0015(6) -0.0014(7) 0.0049(6)
C5 0.0308(8) 0.0183(7) 0.0306(8) 0.0030(6) -0.0002(6) -0.0030(6)
C6 0.0470(11) 0.0281(8) 0.0283(8) 0.0078(7) 0.0072(7) -0.0011(8)
C7 0.0261(7) 0.0177(6) 0.0183(6) -0.0015(5) 0.0018(5) 0.0004(6)
C8 0.0245(7) 0.0240(7) 0.0234(7) -0.0014(6) -0.0024(6) -0.0001(6)
C9 0.0282(7) 0.0229(7) 0.0304(8) -0.0026(6) 0.0033(7) -0.0053(6)
C10 0.0359(9) 0.0203(7) 0.0258(7) 0.0025(6) 0.0050(7) -0.0008(6)
C11 0.0304(8) 0.0261(7) 0.0209(7) 0.0020(6) -0.0003(6) 0.0044(7)
C12 0.0226(7) 0.0235(7) 0.0212(7) -0.0018(5) 0.0008(5) -0.0021(6)
N1 0.0168(6) 0.0251(6) 0.0238(6) -0.0002(5) 0.0003(5) -0.0013(5)
O5 0.0225(5) 0.0233(5) 0.0288(5) -0.0016(4) -0.0041(4) -0.0037(4)
O6 0.0361(6) 0.0251(5) 0.0233(5) -0.0001(4) 0.0072(5) -0.0001(5)
O1 0.0179(5) 0.0250(5) 0.0288(5) 0.0067(4) -0.0009(4) -0.0032(4)

loop_
_atom_type_symbol
_atom_type_description
_atom_type_scat_dispersion_real
_atom_type_scat_dispersion_imag
_atom_type_scat_source
C C 0.0181 0.0091 'International Tables Vol C Tables 4.2.6.8 and 6.1.1.4'
H H 0.0000 0.0000 'International Tables Vol C Tables 4.2.6.8 and 6.1.1.4'
N N 0.0311 0.0180 'International Tables Vol C Tables 4.2.6.8 and 6.1.1.4'
O O 0.0492 0.0322 'International Tables Vol C Tables 4.2.6.8 and 6.1.1.4'

loop_
_geom_angle_atom_site_label_1
_geom_angle_atom_site_label_2
_geom_angle_atom_site_label_3
_geom_angle
O5 C1 O6 105.97(12)
O5 C1 C2 109.21(12)
O6 C1 C2 109.00(12)
O5 C1 H1 110.8
O6 C1 H1 110.8
C2 C1 H1 110.8
N1 C2 C3 129.11(14)
N1 C2 C1 114.24(13)
C3 C2 C1 116.64(13)
C2 C3 C4 112.43(13)
C2 C3 H3A 109.1
C4 C3 H3A 109.1
C2 C3 H3B 109.1
C4 C3 H3B 109.1
H3A C3 H3B 107.8
C5 C4 C3 111.72(13)
C5 C4 H4A 109.3
C3 C4 H4A 109.3
C5 C4 H4B 109.3
C3 C4 H4B 109.3
H4A C4 H4B 107.9
O5 C5 C4 108.22(13)
O5 C5 C6 101.45(13)
C4 C5 C6 114.36(15)
O5 C5 H5 110.8
C4 C5 H5 110.8
C6 C5 H5 110.8
O6 C6 C5 104.07(13)
O6 C6 H6A 110.9
C5 C6 H6A 110.9
O6 C6 H6B 110.9
C5 C6 H6B 110.9
H6A C6 H6B 109.0
C8 C7 C12 121.82(14)
C8 C7 O1 114.89(13)
C12 C7 O1 123.16(14)
C7 C8 C9 118.85(14)
C7 C8 H8 120.6
C9 C8 H8 120.6
C10 C9 C8 120.38(15)
C10 C9 H9 119.8
C8 C9 H9 119.8
C11 C10 C9 119.86(15)
C11 C10 H10 120.1
C9 C10 H10 120.1
C10 C11 C12 120.68(15)
C10 C11 H11 119.7
C12 C11 H11 119.7
C7 C12 C11 118.41(14)
C7 C12 H12 120.8
C11 C12 H12 120.8
C2 N1 O1 110.44(12)
C1 O5 C5 102.09(11)
C1 O6 C6 106.11(12)
C7 O1 N1 110.79(11)

loop_
_geom_bond_atom_site_label_1
_geom_bond_atom_site_label_2
_geom_bond_distance
C1 O5 1.4027(17)
C1 O6 1.4250(18)
C1 C2 1.506(2)
C1 H1 1.0000
C2 N1 1.276(2)
C2 C3 1.499(2)
C3 C4 1.540(2)
C3 H3A 0.9900
C3 H3B 0.9900
C4 C5 1.519(2)
C4 H4A 0.9900
C4 H4B 0.9900
C5 O5 1.4448(19)
C5 C6 1.529(2)
C5 H5 1.0000
C6 O6 1.444(2)
C6 H6A 0.9900
C6 H6B 0.9900
C7 C8 1.386(2)
C7 C12 1.386(2)
C7 O1 1.3911(17)
C8 C9 1.390(2)
C8 H8 0.9500
C9 C10 1.387(3)
C9 H9 0.9500
C10 C11 1.386(2)
C10 H10 0.9500
C11 C12 1.394(2)
C11 H11 0.9500
C12 H12 0.9500
N1 O1 1.4266(16)

loop_
_geom_torsion_atom_site_label_1
_geom_torsion_atom_site_label_2
_geom_torsion_atom_site_label_3
_geom_torsion_atom_site_label_4
_geom_torsion
O5 C1 C2 N1 131.12(13)
O6 C1 C2 N1 -113.53(14)
O5 C1 C2 C3 -49.95(17)
O6 C1 C2 C3 65.40(17)
N1 C2 C3 C4 -154.04(16)
C1 C2 C3 C4 27.2(2)
C2 C3 C4 C5 -30.4(2)
C3 C4 C5 O5 56.72(17)
C3 C4 C5 C6 -55.52(19)
O5 C5 C6 O6 -26.06(17)
C4 C5 C6 O6 90.17(18)
C12 C7 C8 C9 0.4(2)
O1 C7 C8 C9 176.40(13)
C7 C8 C9 C10 -0.3(2)
C8 C9 C10 C11 0.1(2)
C9 C10 C11 C12 0.1(2)
C8 C7 C12 C11 -0.3(2)
O1 C7 C12 C11 -175.96(13)
C10 C11 C12 C7 0.1(2)
C3 C2 N1 O1 -0.4(2)
C1 C2 N1 O1 178.35(12)
O6 C1 O5 C5 -44.20(15)
C2 C1 O5 C5 73.09(14)
C4 C5 O5 C1 -78.28(15)
C6 C5 O5 C1 42.36(15)
O5 C1 O6 C6 26.98(17)
C2 C1 O6 C6 -90.44(15)
C5 C6 O6 C1 0.28(18)
C8 C7 O1 N1 155.66(13)
C12 C7 O1 N1 -28.45(18)
C2 N1 O1 C7 169.00(12)
